data_4134483
loop_
_publ_author_name
'Pan, Chun-Ya'
'Yang, Xin-Rui'
'Xiong, Lin'
'Lu, Zhong-Wei'
'Zhen, Bo-Yu'
'Sui, Xin'
'Deng, Xue-Bin'
'Chen, Ling'
'Wu, Li-Ming'

_publ_section_title
;
 Solid-State Nonlinear Optical Switch with the Widest Switching
 Temperature Range Owing to Its Continuously Tunable <i>T</i><sub>c</sub>.
;
_journal_issue 13
_journal_name_full 'Journal of the American Chemical Society'
_journal_page_first 6423
_journal_page_last 6431
_journal_paper_doi 10.1021/jacs.0c01741
_journal_volume 142
_journal_year 2020
_chemical_formula_sum 'F H8 K0.04 N1.96 O3 P'
_chemical_formula_weight 135.12
_space_group_IT_number 14
_space_group_name_Hall '-P 2yn'
_space_group_name_H-M_alt 'P 1 21/n 1'
_symmetry_cell_setting monoclinic
_symmetry_space_group_name_H-M 'P 1 21/n 1'
_atom_sites_solution_hydrogens none
_atom_sites_solution_primary direct
_atom_sites_solution_secondary difmap
_audit_creation_method SHELXL-97
_cell_angle_alpha 90.00
_cell_angle_beta 92.2600(10)
_cell_angle_gamma 90.00
_cell_formula_units_Z 4
_cell_length_a 6.0410(2)
_cell_length_b 7.8740(3)
_cell_length_c 11.1841(4)
_cell_measurement_reflns_used 8053
_cell_measurement_temperature 230(2)
_cell_measurement_theta_max 27.91
_cell_measurement_theta_min 3.16
_cell_volume 531.58(3)
_computing_structure_refinement 'SHELXL-97 (Sheldrick, 1997)'
_computing_structure_solution 'SHELXS-97 (Sheldrick, 1990)'
_diffrn_ambient_temperature 230(2)
_diffrn_measured_fraction_theta_full 0.998
_diffrn_measured_fraction_theta_max 0.998
_diffrn_measurement_device_type 'CCD area detector'
_diffrn_measurement_method 'phi and omega scans'
_diffrn_radiation_monochromator graphite
_diffrn_radiation_source 'fine-focus sealed tube'
_diffrn_radiation_type MoK\a
_diffrn_radiation_wavelength 0.71073
_diffrn_reflns_av_R_equivalents 0.0608
_diffrn_reflns_av_sigmaI/netI 0.0248
_diffrn_reflns_limit_h_max 7
_diffrn_reflns_limit_h_min -7
_diffrn_reflns_limit_k_max 10
_diffrn_reflns_limit_k_min -10
_diffrn_reflns_limit_l_max 14
_diffrn_reflns_limit_l_min -14
_diffrn_reflns_number 17809
_diffrn_reflns_theta_full 27.91
_diffrn_reflns_theta_max 27.91
_diffrn_reflns_theta_min 3.16
_exptl_absorpt_coefficient_mu 0.487
_exptl_crystal_colour colorless
_exptl_crystal_density_diffrn 1.688
_exptl_crystal_density_method 'not measured'
_exptl_crystal_description block
_exptl_crystal_F_000 282
_exptl_crystal_size_max 0.05
_exptl_crystal_size_mid 0.03
_exptl_crystal_size_min 0.02
_refine_diff_density_max 0.526
_refine_diff_density_min -0.960
_refine_diff_density_rms 0.101
_refine_ls_extinction_method none
_refine_ls_goodness_of_fit_ref 1.216
_refine_ls_hydrogen_treatment none
_refine_ls_matrix_type full
_refine_ls_number_parameters 98
_refine_ls_number_reflns 1271
_refine_ls_number_restraints 38
_refine_ls_restrained_S_all 1.204
_refine_ls_R_factor_all 0.0551
_refine_ls_R_factor_gt 0.0500
_refine_ls_shift/su_max 0.000
_refine_ls_shift/su_mean 0.000
_refine_ls_structure_factor_coef Fsqd
_refine_ls_weighting_details 'calc w=1/[\s^2^(Fo^2^)+(0.1000P)^2^+0.0000P] where P=(Fo^2^+2Fc^2^)/3'
_refine_ls_weighting_scheme calc
_refine_ls_wR_factor_gt 0.1422
_refine_ls_wR_factor_ref 0.1464
_reflns_number_gt 1174
_reflns_number_total 1271
_reflns_threshold_expression >2sigma(I)
_cod_data_source_file K0.2(NH4)1.8PO3F.cif
_cod_data_source_block K0.2(NH4)1.8PO3F-LTP-230K
_cod_depositor_comments
;
The following automatic conversions were performed:

data item '_symmetry_cell_setting' value 'Monoclinic' was changed to
'monoclinic' in accordance with the
/home/data/users/saulius/crontab/automatic-downloads/rss-feeds/ACS/lib/dictionaries/cif_core.dic
dictionary named 'cif_core.dic' version 2.4.2 last updated on
2011-04-26.

Automatic conversion script
Id: cif_fix_values 7556 2019-12-06 15:28:31Z antanas 

 Adding full bibliography for 4134470--4134505.cif.
;
_cod_original_sg_symbol_H-M P2(1)/n
_cod_original_formula_sum 'H8 F K0.04 N1.96 O3 P'
_cod_database_code 4134483

loop_
_symmetry_equiv_pos_as_xyz
'x, y, z'
'-x+1/2, y+1/2, -z+1/2'
'-x, -y, -z'
'x-1/2, -y-1/2, z-1/2'

loop_
_atom_site_label
_atom_site_type_symbol
_atom_site_fract_x
_atom_site_fract_y
_atom_site_fract_z
_atom_site_U_iso_or_equiv
_atom_site_adp_type
_atom_site_occupancy
_atom_site_symmetry_multiplicity
_atom_site_calc_flag
_atom_site_refinement_flags
_atom_site_disorder_assembly
_atom_site_disorder_group
P P 0.24884(9) 0.31783(6) 0.13112(5) 0.0097(3) Uani 1 1 d . . .
N1 N 0.2427(3) -0.1361(3) 0.03177(17) 0.0154(5) Uani 1 1 d D . .
H1 H 0.247(4) -0.032(2) 0.024(2) 0.012(7) Uiso 1 1 d D . .
H2 H 0.372(3) -0.176(3) 0.024(2) 0.021(8) Uiso 1 1 d D . .
H3 H 0.161(4) -0.182(3) -0.020(2) 0.039(11) Uiso 1 1 d D . .
H4 H 0.202(5) -0.161(3) 0.1003(17) 0.030(9) Uiso 1 1 d D . .
N2 N 0.2380(3) 0.4124(2) -0.18965(15) 0.0154(8) Uani 0.958(5) 1 d PD . .
H6 H 0.136(4) 0.349(3) -0.219(2) 0.033(9) Uiso 1 1 d D . .
H8 H 0.277(4) 0.373(4) -0.1243(18) 0.033(9) Uiso 1 1 d D . .
H5 H 0.188(5) 0.507(2) -0.184(3) 0.040(10) Uiso 1 1 d D . .
H7 H 0.342(4) 0.406(4) -0.235(2) 0.033(9) Uiso 1 1 d D . .
K K 0.2380(3) 0.4124(2) -0.18965(15) 0.0154(8) Uani 0.042(5) 1 d P . .
O2 O 0.4122(3) 0.3177(2) 0.23569(16) 0.0215(5) Uani 1 1 d . . .
F F 0.2472(3) 0.50903(17) 0.08528(14) 0.0240(4) Uani 1 1 d . . .
O3 O 0.0123(3) 0.2836(2) 0.16079(16) 0.0181(4) Uani 1 1 d . . .
O1 O 0.3208(3) 0.2198(2) 0.02268(15) 0.0167(4) Uani 1 1 d . . .

loop_
_atom_site_aniso_label
_atom_site_aniso_U_11
_atom_site_aniso_U_22
_atom_site_aniso_U_33
_atom_site_aniso_U_23
_atom_site_aniso_U_13
_atom_site_aniso_U_12
P 0.0102(4) 0.0081(4) 0.0109(4) 0.00073(18) 0.0016(2) -0.00007(18)
N1 0.0146(10) 0.0127(10) 0.0190(11) -0.0021(8) 0.0008(8) -0.0017(8)
N2 0.0156(11) 0.0164(12) 0.0144(12) -0.0002(7) 0.0040(7) 0.0032(7)
K 0.0156(11) 0.0164(12) 0.0144(12) -0.0002(7) 0.0040(7) 0.0032(7)
O2 0.0170(9) 0.0287(10) 0.0184(10) 0.0006(7) -0.0045(7) -0.0013(7)
F 0.0355(9) 0.0093(7) 0.0274(9) 0.0035(6) 0.0024(6) 0.0000(6)
O3 0.0105(8) 0.0203(9) 0.0237(10) 0.0003(7) 0.0028(6) -0.0002(6)
O1 0.0193(9) 0.0131(8) 0.0182(9) -0.0033(6) 0.0048(7) 0.0024(6)

loop_
_atom_type_symbol
_atom_type_description
_atom_type_scat_dispersion_real
_atom_type_scat_dispersion_imag
_atom_type_scat_source
N N 0.0061 0.0033 'International Tables Vol C Tables 4.2.6.8 and 6.1.1.4'
H H 0.0000 0.0000 'International Tables Vol C Tables 4.2.6.8 and 6.1.1.4'
O O 0.0106 0.0060 'International Tables Vol C Tables 4.2.6.8 and 6.1.1.4'
F F 0.0171 0.0103 'International Tables Vol C Tables 4.2.6.8 and 6.1.1.4'
P P 0.1023 0.0942 'International Tables Vol C Tables 4.2.6.8 and 6.1.1.4'
K K 0.2009 0.2494 'International Tables Vol C Tables 4.2.6.8 and 6.1.1.4'

loop_
_geom_angle_atom_site_label_1
_geom_angle_atom_site_label_2
_geom_angle_atom_site_label_3
_geom_angle
_geom_angle_site_symmetry_1
_geom_angle_site_symmetry_3
_geom_angle_publ_flag
O2 P O3 115.43(10) . . ?
O2 P O1 115.01(10) . . ?
O3 P O1 112.98(10) . . ?
O2 P F 104.33(9) . . ?
O3 P F 104.29(9) . . ?
O1 P F 102.84(9) . . ?
O2 P K 111.40(8) . 3_565 ?
O3 P K 45.28(7) . 3_565 ?
O1 P K 133.44(7) . 3_565 ?
F P K 61.29(6) . 3_565 ?
O2 P K 50.05(7) . 3_665 ?
O3 P K 147.06(8) . 3_665 ?
O1 P K 99.49(7) . 3_665 ?
F P K 61.32(7) . 3_665 ?
K P K 107.30(5) 3_565 3_665 ?
H1 N1 H2 108.8(17) . . ?
H1 N1 H3 111.9(19) . . ?
H2 N1 H3 107.0(18) . . ?
H1 N1 H4 110.4(18) . . ?
H2 N1 H4 108.0(18) . . ?
H3 N1 H4 110.6(19) . . ?
H6 N2 H8 108(2) . . ?
H6 N2 H5 108.1(19) . . ?
H8 N2 H5 112(2) . . ?
H6 N2 H7 105.9(19) . . ?
H8 N2 H7 109(2) . . ?
H5 N2 H7 114(2) . . ?
P O2 K 132.14(11) . 4_666 ?
P O2 K 107.84(9) . 3_665 ?
K O2 K 91.02(5) 4_666 3_665 ?
P F K 93.35(7) . 3_565 ?
P F K 93.96(7) . 3_665 ?
K F K 132.77(7) 3_565 3_665 ?
P O3 K 143.59(11) . 4_566 ?
P O3 K 112.75(10) . 3_565 ?
K O3 K 93.72(5) 4_566 3_565 ?

loop_
_geom_bond_atom_site_label_1
_geom_bond_atom_site_label_2
_geom_bond_distance
_geom_bond_site_symmetry_2
_geom_bond_publ_flag
P O2 1.5003(18) . ?
P O3 1.5040(17) . ?
P O1 1.5155(17) . ?
P F 1.5903(14) . ?
P K 3.7067(18) 3_565 ?
P K 3.7937(19) 3_665 ?
N1 H1 0.822(15) . ?
N1 H2 0.852(15) . ?
N1 H3 0.828(16) . ?
N1 H4 0.837(16) . ?
N2 H6 0.849(17) . ?
N2 H8 0.822(17) . ?
N2 H5 0.807(17) . ?
N2 H7 0.826(17) . ?
O2 K 2.779(3) 4_666 ?
O2 K 3.055(3) 3_665 ?
F K 3.257(2) 3_565 ?
F K 3.336(2) 3_665 ?
O3 K 2.854(2) 4_566 ?
O3 K 2.856(2) 3_565 ?

loop_
_geom_hbond_atom_site_label_D
_geom_hbond_atom_site_label_H
_geom_hbond_atom_site_label_A
_geom_hbond_distance_DH
_geom_hbond_distance_HA
_geom_hbond_distance_DA
_geom_hbond_angle_DHA
_geom_hbond_site_symmetry_A
N1 H1 O1 0.822(15) 2.035(16) 2.844(3) 168(2) .
N2 H8 O1 0.822(17) 2.045(19) 2.845(2) 164(3) .
N2 H8 F 0.822(17) 2.59(3) 3.166(2) 128(2) .
N1 H2 O1 0.852(15) 1.976(17) 2.808(3) 165(2) 3_655
N1 H3 O3 0.828(16) 2.022(17) 2.846(3) 173(3) 3
N1 H4 O2 0.837(16) 1.992(16) 2.822(3) 171(3) 2_545
N2 H6 O2 0.849(17) 1.937(17) 2.779(3) 171(3) 4_565
N2 H5 O3 0.807(17) 2.068(19) 2.856(2) 165(3) 3_565
N2 H7 O3 0.826(17) 2.17(2) 2.854(2) 140(3) 4_665
N2 H7 O2 0.826(17) 2.64(3) 3.055(3) 113(2) 3_665
